data_2003913
loop_
_publ_author_name
'Karolak-Wojciechowska, J.'
'Trzezwinska, H. B.'
'Lange, J.'
'Wieczorek, M.'

_publ_section_title
;
 Bicyclic [<i>b</i>]-Heteroannulated Pyridazine Derivatives. 3.
 Partially Hydrogenated Triazolo[4,3-<i>b</i>]pyridazines
;
_journal_issue 9
_journal_name_full 'Acta Crystallographica Section C'
_journal_page_first 1829
_journal_page_last 1832
_journal_paper_doi 10.1107/S0108270195002848
_journal_volume 51
_journal_year 1995
_chemical_formula_moiety 'C19 H15 F3 N4 O1'
_chemical_formula_sum 'C19 H15 F3 N4 O'
_chemical_formula_weight 372.35
_space_group_IT_number 9
_symmetry_cell_setting monoclinic
_symmetry_space_group_name_Hall 'C -2yc'
_symmetry_space_group_name_H-M 'C 1 c 1'
_atom_type_scat_source 'SHELXTL/PC (Sheldrick, 1990)'
_cell_angle_alpha 90
_cell_angle_beta 114.16(1)
_cell_angle_gamma 90
_cell_formula_units_Z 4
_cell_length_a 13.291(2)
_cell_length_b 16.973(3)
_cell_length_c 8.741(1)
_cell_measurement_reflns_used 25
_cell_measurement_temperature 293
_cell_measurement_theta_max 42
_cell_measurement_theta_min 42
_cell_volume 1799.1(5)
_diffrn_measurement_device 'Enraf-Nonius CAD-4'
_diffrn_measurement_method \w/2\q
_diffrn_radiation_type CuK\a
_diffrn_radiation_wavelength 1.54178
_diffrn_reflns_av_R_equivalents 0.032
_diffrn_reflns_limit_h_max 16
_diffrn_reflns_limit_h_min 0
_diffrn_reflns_limit_k_max 21
_diffrn_reflns_limit_k_min 0
_diffrn_reflns_limit_l_max 9
_diffrn_reflns_limit_l_min -10
_diffrn_reflns_number 2006
_diffrn_reflns_theta_max 75
_diffrn_standards_decay_% 2
_diffrn_standards_interval_count 100
_diffrn_standards_number 3
_exptl_absorpt_coefficient_mu 0.91
_exptl_absorpt_correction_type none
_exptl_crystal_colour colourless
_exptl_crystal_density_diffrn 1.375
_exptl_crystal_description needles
_exptl_crystal_size_max 0.6
_exptl_crystal_size_mid 0.5
_exptl_crystal_size_min 0.3
_refine_diff_density_max 0.185
_refine_diff_density_min -0.208
_refine_ls_extinction_method none
_refine_ls_goodness_of_fit_obs 6.3
_refine_ls_hydrogen_treatment noref
_refine_ls_number_parameters 242
_refine_ls_number_reflns 1881
_refine_ls_R_factor_obs 0.053
_refine_ls_shift/esd_max 0.01
_refine_ls_structure_factor_coef F
_refine_ls_weighting_details 'w = 1/[\s^2^(F)+0.000017F^2^]'
_refine_ls_weighting_scheme calc
_refine_ls_wR_factor_obs 0.059
_reflns_number_observed 1881
_reflns_number_total 1935
_reflns_observed_criterion F>4\s(F)
_cod_data_source_file ka1108.cif
_cod_data_source_block 2
_cod_depositor_comments
;
The following automatic conversions were performed:

'_refine_ls_weighting_scheme' value '1/[\s^2^(F)+0.000017F^2^]' was
changed to 'calc'. New tag '_refine_ls_weighting_details' was
created. The value of the new tag was set to 'w =
1/[\s^2^(F)+0.000017F^2^]'.

Automatic conversion script
Id: cif_fix_values 3143 2015-03-26 13:38:13Z robertas 
;
_cod_original_cell_volume 1799.00(10)
_cod_original_sg_symbol_H-M 'C c'
_cod_original_formula_sum 'C19 H15 F3 N4 O1'
_cod_database_code 2003913

loop_
_symmetry_equiv_pos_as_xyz
x,y,z
x,-y,1/2+z
1/2+x,1/2+y,z
1/2+x,1/2-y,1/2+z

loop_
_atom_site_label
_atom_site_fract_x
_atom_site_fract_y
_atom_site_fract_z
_atom_site_U_iso_or_equiv
N1 .8751(4) -.0170(2) .4482(6) .095(1)
N2 .9868(5) -.0197(3) .4888(8) .109(1)
C3 1.0124(4) .0432(3) .4272(8) .079(1)
N4 .9210 .0899(2) .3550 .057(1)
N5 .9124(4) .1645(2) .2834(5) .060(1)
C6 .8064(4) .1820(2) .1616(5) .059(1)
C7 .7227(4) .1175(2) .1183(5) .057(1)
C8 .7230(4) .0789(2) .2779(5) .055(1)
C8a .8387(4) .0493(2) .3705(6) .061(1)
O6 .7864(4) .2477(2) .1059(5) .082(1)
C31 1.1255(5) .0585(3) .4423(9) .092(1)
F1 1.1877(3) .0897(2) .5920(6) .118(1)
F2 1.1296(3) .1103(2) .3315(6) .113(1)
F3 1.1741(4) -.0060(3) .4244(8) .156(2)
C51 .9733(5) .2278(2) .4016(7) .071(1)
C52 .9251(5) .2425(2) .5304(7) .072(1)
C53 .8402(6) .2951(3) .4948(8) .095(1)
C54 .7894(7) .3070(4) .6067(4) .116(2)
C55 .8264(8) .2664(5) .7500(4) .125(3)
C56 .9086(9) .2142(4) .7896(9) .121(2)
C57 .9632(6) .2013(3) .6783(7) .100(2)
C81 .6349(4) .0158(2) .2337(6) .061(1)
C82 .6477(4) -.0581(3) .1821(6) .072(1)
C83 .5607(6) -.1118(3) .1358(7) .092(1)
C84 .4627(5) -.0895(4) .1429(8) .104(2)
C85 .4507(5) -.0177(4) .1931(9) .101(2)
C86 .5361(4) .0367(3) .2403(7) .081(1)
H71 .739 .078 .052 .08
H72 .651 .139 .053 .08
H8 .708 .118 .345 .08
H511 .971 .275 .341 .09
H512 1.049 .212 .460 .09
H53 .815 .324 .392 .13
H54 .730 .344 .582 .16
H55 .794 .275 .829 .15
H56 .930 .184 .891 .15
H57 1.024 .165 .707 .11
H82 .716 -.072 .175 .10
H83 .569 -.164 .101 .12
H84 .404 -.127 .118 .14
H85 .381 -.003 .192 .14
H86 .527 .089 .277 .11

loop_
_geom_angle_atom_site_label_1
_geom_angle_atom_site_label_2
_geom_angle_atom_site_label_3
_geom_angle
_geom_angle_publ_flag
N2 N1 C8a 107.1(5) no
N1 N2 C3 107.6(5) no
N5 N4 C3 128.8(3) no
N5 N4 C8a 126.1(3) no
C3 N4 C8a 105.2(3) no
N4 N5 C6 113.8(4) yes
N4 N5 C51 115.1(4) no
C6 N5 C51 117.9(4) no
N2 C3 N4 109.4(5) no
N2 C3 C31 122.4(6) no
N4 C3 C31 128.2(5) no
N5 C6 C7 116.6(4) yes
N5 C6 O6 119.3(4) yes
C7 C6 O6 124.0(4) yes
C6 C7 C8 110.9(4) no
C7 C8 C8a 104.7(4) no
C7 C8 C81 110.8(4) no
N1 C8a N4 110.6(4) no
N1 C8a C8 130.6(4) no
N4 C8a C8 118.0(4) no
F1 C31 F2 105.0(5) no
F1 C31 F3 108.0(6) no
F1 C31 C3 110.8(5) no
F2 C31 F3 107.3(6) no
F2 C31 C3 113.3(5) no
F3 C31 C3 112.0(6) no
N5 C51 C52 111.0(4) no
C51 C52 C53 119.6(5) no
C51 C52 C57 120.5(5) no
C53 C52 C57 119.9(6) no
C52 C53 C54 121.2(6) no
C53 C54 C55 118.6(8) no
C54 C55 C56 122.2(9) no
C55 C56 C57 120.5(8) no
C52 C57 C56 117.6(6) no
C8 C81 C82 123.0(4) no
C8 C81 C86 117.1(4) no
C82 C81 C86 119.8(5) no
C81 C82 C83 119.7(5) no
C82 C83 C84 119.5(6) no
C83 C84 C85 120.6(6) no
C84 C85 C86 121.0(6) no
C81 C86 C85 119.4(5) no

loop_
_geom_bond_atom_site_label_1
_geom_bond_atom_site_label_2
_geom_bond_distance
_geom_bond_publ_flag
F1 C31 1.338(7) no
F2 C31 1.326(9) no
F3 C31 1.313(8) no
N1 N2 1.379(8) no
N1 C8a 1.301(5) no
N2 C3 1.302(9) no
N4 N5 1.396(5) yes
N4 C3 1.369(5) no
N4 C8a 1.346(6) no
N5 C6 1.407(6) yes
C6 O6 1.202(5) yes
N5 C51 1.481(5) yes
C3 C31 1.477(9) no
C6 C7 1.495(6) no
C7 C8 1.540(7) no
C8 C81 1.516(6) no
C51 C52 1.527(10) yes
C52 C53 1.371(9) no
C52 C57 1.371(8) no
C53 C54 1.412(14) no
C54 C55 1.335(11) no
C55 C56 1.337(14) no
C56 C57 1.449(14) no
C81 C82 1.367(7) no
C81 C86 1.384(8) no
C82 C83 1.396(8) no
C83 C84 1.382(11) no
C84 C85 1.327(10) no
C85 C86 1.389(8) no
